data_7209359
loop_
_publ_author_name
'Weil, M.'

_publ_section_title
;
 Investigations in the systems Ag - Hg - X - O (X = As(V), Se(IV),
 Se(VI)): hydrothermal single crystal growth of Ag3 As O4, Ag Hg(I)2 As
 O4, Ag Hg(II) As O4, Ag2 Se O4 and the crystal structure of Ag2 Hg(II)
 (Se O3)2
;
_journal_name_full
;
Zeitschrift fuer Naturforschung, Teil B. Anorganische Chemie, Organische
 Chemie (42,1987-)
;
_journal_page_first 1091
_journal_page_last 1096
_journal_volume 58
_journal_year 2003
_chemical_formula_sum 'Ag2 O4 Se'
_chemical_name_systematic 'Ag2 (Se O4)'
_space_group_IT_number 70
_symmetry_space_group_name_Hall '-F 2uv 2vw'
_symmetry_space_group_name_H-M 'F d d d :2'
_cell_angle_alpha 90
_cell_angle_beta 90
_cell_angle_gamma 90
_cell_formula_units_Z 8
_cell_length_a 6.0531
_cell_length_b 10.3898
_cell_length_c 13.0001
_cell_volume 817.583
_citation_journal_id_ASTM ZNBSEN
_cod_data_source_file silver2-3_163.cif
_cod_data_source_block Ag2O4Se1
_cod_original_cell_volume 817.5828
_cod_original_formula_sum 'Ag2 O4 Se1'
_cod_database_code 7209359

loop_
_symmetry_equiv_pos_as_xyz
x,y,z
-x+1/4,-y+1/4,z
x,-y+1/4,-z+1/4
-x+1/4,y,-z+1/4
-x,-y,-z
x-1/4,y-1/4,-z
-x,y-1/4,z-1/4
x-1/4,-y,z-1/4
x,y+1/2,z+1/2
-x+1/4,-y+3/4,z+1/2
x,-y+3/4,-z+3/4
-x+1/4,y+1/2,-z+3/4
-x,-y+1/2,-z+1/2
x-1/4,y+1/4,-z+1/2
-x,y+1/4,z+1/4
x-1/4,-y+1/2,z+1/4
x+1/2,y,z+1/2
-x+3/4,-y+1/4,z+1/2
x+1/2,-y+1/4,-z+3/4
-x+3/4,y,-z+3/4
-x+1/2,-y,-z+1/2
x+1/4,y-1/4,-z+1/2
-x+1/2,y-1/4,z+1/4
x+1/4,-y,z+1/4
x+1/2,y+1/2,z
-x+3/4,-y+3/4,z
x+1/2,-y+3/4,-z+1/4
-x+3/4,y+1/2,-z+1/4
-x+1/2,-y+1/2,-z
x+1/4,y+1/4,-z
-x+1/2,y+1/4,z-1/4
x+1/4,-y+1/2,z-1/4

loop_
_atom_site_label
_atom_site_type_symbol
_atom_site_fract_x
_atom_site_fract_y
_atom_site_fract_z
_atom_site_occupancy
_atom_site_U_iso_or_equiv
O1 O-2 0.279 0.0304 0.0533 1 0.0
Se1 Se+6 0.125 0.125 0.125 1 0.0
Ag1 Ag+1 0.125 0.4475 0.125 1 0.0
